data_4119814
loop_
_publ_author_name
'Luca Dell'Amico'
'\/Lukasz Albrecht'
'Tricia Naicker'
'Pernille H. Poulsen'
'Karl Anker J\/orgensen'

_publ_section_title
;
 Beyond Classical Reactivity Patterns: Shifting from 1,4- to 1,6-Additions
 in Regio- and Enantioselective Organocatalyzed Vinylogous Reactions of
 Olefinic Lactones with Enals and 2,4-Dienals
;
_journal_name_full 'Journal of the American Chemical Society'
_journal_page_first 8063
_journal_page_last 8070
_journal_paper_doi 10.1021/ja4029928
_journal_volume 135
_journal_year 2013
_chemical_absolute_configuration unk
_chemical_formula_moiety 'C27 H25 N O4'
_chemical_formula_sum 'C27 H25 N O4'
_chemical_formula_weight 427.48
_chemical_name_systematic
;
 ? 
;
_space_group_crystal_system orthorhombic
_space_group_IT_number 19
_space_group_name_Hall 'P 2ac 2ab'
_space_group_name_H-M_alt 'P 21 21 21'
_symmetry_space_group_name_Hall 'P 2ac 2ab'
_symmetry_space_group_name_H-M 'P 21 21 21'
_atom_sites_solution_hydrogens geom
_atom_sites_solution_primary direct
_atom_sites_solution_secondary difmap
_audit_creation_date 2013-03-22
_audit_creation_method
;
  Olex2 1.2
  (compiled Dec  5 2012 16:17:34, GUI svn.r4385)
;
_audit_update_record
;
2013-03-28 # Formatted by publCIF
;
_cell_angle_alpha 90.00
_cell_angle_beta 90.00
_cell_angle_gamma 90.00
_cell_formula_units_Z 4
_cell_length_a 8.67519(13)
_cell_length_b 13.1864(2)
_cell_length_c 19.5646(2)
_cell_measurement_reflns_used 7206
_cell_measurement_temperature 99.94(18)
_cell_measurement_theta_max 28.3881
_cell_measurement_theta_min 1.5412
_cell_volume 2238.08(5)
_computing_cell_refinement
;
CrysAlisPro, Agilent Technologies,
Version 1.171.36.20 (release 27-06-2012 CrysAlis171 .NET)
(compiled Jul 11 2012,15:38:31)
;
_computing_data_collection
;
CrysAlisPro, Agilent Technologies,
Version 1.171.36.20 (release 27-06-2012 CrysAlis171 .NET)
(compiled Jul 11 2012,15:38:31)
;
_computing_data_reduction
;
CrysAlisPro, Agilent Technologies,
Version 1.171.36.20 (release 27-06-2012 CrysAlis171 .NET)
(compiled Jul 11 2012,15:38:31)
;
_computing_molecular_graphics
;
O. V. Dolomanov, L. J. Bourhis, R. J. Gildea, J. A. K. Howard and H. Puschmann,
OLEX2: a complete structure solution, refinement and analysis program.
J. Appl. Cryst. (2009). 42, 339-341.
;
_computing_publication_material
;
O. V. Dolomanov, L. J. Bourhis, R. J. Gildea, J. A. K. Howard and H. Puschmann,
OLEX2: a complete structure solution, refinement and analysis program.
J. Appl. Cryst. (2009). 42, 339-341.
;
_computing_structure_refinement
;
SHELXL, G.M. Sheldrick, Acta Cryst.
(2008). A64, 112-122
;
_computing_structure_solution 'SHELXS-97 (Sheldrick, 1990)'
_diffrn_ambient_temperature 99.94(18)
_diffrn_detector_area_resol_mean 10.3590
_diffrn_measured_fraction_theta_full 0.9996
_diffrn_measured_fraction_theta_max 0.9962
_diffrn_measurement_details
;
  1 omega    8.00   95.00   1.0000   60.0000
omega____ theta____ kappa____ phi______ frames
    -       20.9221   77.0000  120.0000 87

  2 omega  -61.00   17.00   1.0000   60.0000
omega____ theta____ kappa____ phi______ frames
    -      -22.0940   57.0000  120.0000 78

  3 omega  -13.00   27.00   1.0000   60.0000
omega____ theta____ kappa____ phi______ frames
    -      -22.0940  -99.0000  -90.0000 40

  4 omega  -77.00   66.00   1.0000   60.0000
omega____ theta____ kappa____ phi______ frames
    -       20.9221  -57.0000 -180.0000 143

  5 omega -120.00    8.00   1.0000   60.0000
omega____ theta____ kappa____ phi______ frames
    -      -22.0940  -57.0000 -150.0000 128
;
_diffrn_measurement_device_type 'SuperNova, Single source at offset, Atlas'
_diffrn_measurement_method '\w and \f scans'
_diffrn_orient_matrix_UB_11 0.0526447000
_diffrn_orient_matrix_UB_12 0.0394229000
_diffrn_orient_matrix_UB_13 0.0079598000
_diffrn_orient_matrix_UB_21 0.0582626000
_diffrn_orient_matrix_UB_22 -0.0365458000
_diffrn_orient_matrix_UB_23 0.0063264000
_diffrn_orient_matrix_UB_31 0.0226312000
_diffrn_orient_matrix_UB_32 0.0023707000
_diffrn_orient_matrix_UB_33 -0.0348055000
_diffrn_radiation_monochromator mirror
_diffrn_radiation_type MoK\a
_diffrn_radiation_wavelength 0.7107
_diffrn_reflns_av_R_equivalents 0.0393
_diffrn_reflns_av_unetI/netI 0.0443
_diffrn_reflns_limit_h_max 11
_diffrn_reflns_limit_h_min -10
_diffrn_reflns_limit_k_max 16
_diffrn_reflns_limit_k_min -17
_diffrn_reflns_limit_l_max 26
_diffrn_reflns_limit_l_min -25
_diffrn_reflns_number 19585
_diffrn_reflns_theta_full 27.50
_diffrn_reflns_theta_max 28.45
_diffrn_reflns_theta_min 1.86
_diffrn_source ' 'SuperNova (Mo) x-ray Source'
_exptl_absorpt_coefficient_mu 0.085
_exptl_absorpt_correction_T_max 1.00000
_exptl_absorpt_correction_T_min 0.92077
_exptl_absorpt_correction_type multi-scan
_exptl_absorpt_process_details
;
CrysAlisPro, Agilent Technologies,
Version 1.171.36.20 (release 27-06-2012 CrysAlis171 .NET)
(compiled Jul 11 2012,15:38:31)
empirical absorption correction using spherical harmonics,
 implemented in SCALE3 ABSPACK scaling algorithm.
;
_exptl_crystal_colour 'clear light colourless'
_exptl_crystal_colour_lustre clear
_exptl_crystal_colour_modifier light
_exptl_crystal_colour_primary colourless
_exptl_crystal_density_diffrn 1.269
_exptl_crystal_description irregular
_exptl_crystal_F_000 904
_exptl_crystal_size_max 0.25
_exptl_crystal_size_mid 0.21
_exptl_crystal_size_min 0.2
_refine_diff_density_max 0.163
_refine_diff_density_min -0.189
_refine_diff_density_rms 0.039
_refine_ls_abs_structure_details 'Flack H D (1983), Acta Cryst. A39, 876-881'
_refine_ls_abs_structure_Flack -1.2(10)
_refine_ls_extinction_method none
_refine_ls_goodness_of_fit_ref 1.056
_refine_ls_hydrogen_treatment mixed
_refine_ls_matrix_type full
_refine_ls_number_parameters 294
_refine_ls_number_reflns 5239
_refine_ls_number_restraints 0
_refine_ls_restrained_S_all 1.056
_refine_ls_R_factor_all 0.0565
_refine_ls_R_factor_gt 0.0399
_refine_ls_shift/su_max 0.000
_refine_ls_shift/su_mean 0.000
_refine_ls_structure_factor_coef Fsqd
_refine_ls_weighting_details 'calc w=1/[\s^2^(Fo^2^)+(0.0337P)^2^+0.2415P] where P=(Fo^2^+2Fc^2^)/3'
_refine_ls_weighting_scheme calc
_refine_ls_wR_factor_gt 0.0791
_refine_ls_wR_factor_ref 0.0867
_reflns_number_gt 4376
_reflns_number_total 5239
_reflns_threshold_expression >2sigma(I)
_cod_data_source_file ja4029928_si_002.cif
_cod_data_source_block 2013_03_21b
_cod_original_cell_volume 2238.09(6)
_cod_database_code 4119814
_cod_database_fobs_code 4119814
_chemical_oxdiff_formula 'C20 H20 O4'
_reflns_odcompleteness_completeness 99.96
_reflns_odcompleteness_iscentric 1
_reflns_odcompleteness_theta 26.32
_olex2_refinement_description
;
1. Fixed Uiso
 At 1.2 times of:
  {H32A,H32B} of C32, H7 of C7, H16 of C16, H17 of C17, H18 of C18, H20 of
  C20, H21 of C21, H22 of C22, H23 of C23, H24 of C24, H25 of C25, H26 of C26,
  H27 of C27, H28 of C28, H29 of C29, H15 of C15, H14 of C14, {H13A,H13B} of
  C13, H12 of C12
 At 1.5 times of:
  {H31A,H31B,H31C} of C31
2.a Ternary CH refined with riding coordinates:
 C7(H7)
2.b Secondary CH2 refined with riding coordinates:
 C13(H13A,H13B), C32(H32A,H32B)
2.c Aromatic/amide H refined with riding coordinates:
 C12(H12), C14(H14), C15(H15), C16(H16), C17(H17), C18(H18), C20(H20),
 C21(H21), C22(H22), C23(H23), C24(H24), C25(H25), C26(H26), C27(H27), C28(H28),
  C29(H29)
2.d Idealised Me refined as rotating group:
 C31(H31A,H31B,H31C)
;

loop_
_space_group_symop_id
_space_group_symop_operation_xyz
1 'x, y, z'
2 '-x+1/2, -y, z+1/2'
3 'x+1/2, -y+1/2, -z'
4 '-x, y+1/2, -z+1/2'

loop_
_atom_site_label
_atom_site_type_symbol
_atom_site_fract_x
_atom_site_fract_y
_atom_site_fract_z
_atom_site_U_iso_or_equiv
_atom_site_adp_type
_atom_site_occupancy
_atom_site_symmetry_multiplicity
_atom_site_calc_flag
_atom_site_refinement_flags
O1 O -0.57836(14) -0.40479(9) -0.16057(5) 0.0273(3) Uani 1 1 d .
O2 O -0.58620(14) -0.39774(9) -0.04614(5) 0.0274(3) Uani 1 1 d .
N3 N -0.70673(16) -0.21721(11) -0.03869(7) 0.0211(3) Uani 1 1 d .
O4 O -0.45760(13) -0.17412(10) -0.04863(6) 0.0324(3) Uani 1 1 d .
C5 C -0.61687(18) -0.36153(12) -0.10862(8) 0.0214(4) Uani 1 1 d .
C6 C -0.66437(18) -0.24384(13) -0.34891(8) 0.0218(4) Uani 1 1 d .
C7 C -0.65896(19) -0.20159(13) -0.27632(8) 0.0227(4) Uani 1 1 d .
H7 H -0.6907 -0.1287 -0.2781 0.027 Uiso 1 1 calc R
C8 C -0.84895(19) -0.11757(12) -0.14884(7) 0.0203(3) Uani 1 1 d .
C9 C -0.70293(18) -0.26380(12) -0.10498(8) 0.0199(3) Uani 1 1 d .
C10 C -0.57652(18) -0.17646(12) -0.01383(8) 0.0208(3) Uani 1 1 d .
C11 C -0.77256(18) -0.21849(12) -0.15788(8) 0.0199(3) Uani 1 1 d .
C12 C -0.4622(2) -0.01237(13) 0.13475(8) 0.0252(4) Uani 1 1 d .
H12 H -0.3856 0.0371 0.1445 0.030 Uiso 1 1 calc R
C13 C -0.77554(19) -0.25910(13) -0.23021(8) 0.0219(4) Uani 1 1 d .
H13A H -0.8807 -0.2516 -0.2493 0.026 Uiso 1 1 calc R
H13B H -0.7496 -0.3322 -0.2298 0.026 Uiso 1 1 calc R
C14 C -1.0795(2) -0.01542(15) -0.14640(8) 0.0323(4) Uani 1 1 d .
H14 H -1.1887 -0.0108 -0.1485 0.039 Uiso 1 1 calc R
C15 C -1.0079(2) -0.10884(14) -0.15363(8) 0.0269(4) Uani 1 1 d .
H15 H -1.0685 -0.1676 -0.1620 0.032 Uiso 1 1 calc R
C16 C -0.68978(19) -0.15560(13) 0.10547(8) 0.0244(4) Uani 1 1 d .
H16 H -0.7682 -0.2036 0.0955 0.029 Uiso 1 1 calc R
C17 C -0.5954(2) -0.33602(14) -0.36526(8) 0.0283(4) Uani 1 1 d .
H17 H -0.5456 -0.3742 -0.3305 0.034 Uiso 1 1 calc R
C18 C -0.46706(19) -0.05925(12) 0.07127(8) 0.0231(4) Uani 1 1 d .
H18 H -0.3921 -0.0425 0.0377 0.028 Uiso 1 1 calc R
C19 C -0.58016(19) -0.13032(12) 0.05616(7) 0.0203(3) Uani 1 1 d .
C20 C -0.7617(2) -0.03020(13) -0.13805(8) 0.0249(4) Uani 1 1 d .
H20 H -0.6528 -0.0349 -0.1344 0.030 Uiso 1 1 calc R
C21 C -0.6701(2) -0.31834(15) -0.48276(8) 0.0319(4) Uani 1 1 d .
H21 H -0.6703 -0.3431 -0.5284 0.038 Uiso 1 1 calc R
C22 C -0.5705(2) -0.03857(13) 0.18379(8) 0.0267(4) Uani 1 1 d .
H22 H -0.5673 -0.0075 0.2276 0.032 Uiso 1 1 calc R
C23 C -0.6829(2) -0.10969(15) 0.16935(8) 0.0295(4) Uani 1 1 d .
H23 H -0.7563 -0.1273 0.2034 0.035 Uiso 1 1 calc R
C24 C -0.73849(19) -0.19073(13) -0.40061(8) 0.0258(4) Uani 1 1 d .
H24 H -0.7879 -0.1283 -0.3903 0.031 Uiso 1 1 calc R
C25 C -0.5982(2) -0.37291(14) -0.43165(9) 0.0329(4) Uani 1 1 d .
H25 H -0.5506 -0.4359 -0.4420 0.040 Uiso 1 1 calc R
C26 C -0.9923(2) 0.07095(15) -0.13618(9) 0.0321(4) Uani 1 1 d .
H26 H -1.0414 0.1350 -0.1316 0.039 Uiso 1 1 calc R
C27 C -0.3833(2) -0.14920(14) -0.29039(9) 0.0306(4) Uani 1 1 d .
H27 H -0.4058 -0.0800 -0.2995 0.037 Uiso 1 1 calc R
C28 C -0.7416(2) -0.22750(15) -0.46722(8) 0.0311(4) Uani 1 1 d .
H28 H -0.7929 -0.1903 -0.5020 0.037 Uiso 1 1 calc R
C29 C -0.8336(2) 0.06396(14) -0.13265(8) 0.0292(4) Uani 1 1 d .
H29 H -0.7734 0.1234 -0.1265 0.035 Uiso 1 1 calc R
O30 O -0.26672(17) -0.18403(12) -0.31467(8) 0.0541(4) Uani 1 1 d .
C31 C -0.5059(2) -0.49415(14) -0.04422(9) 0.0330(4) Uani 1 1 d .
H31A H -0.5734 -0.5475 -0.0621 0.050 Uiso 1 1 calc R
H31B H -0.4776 -0.5101 0.0031 0.050 Uiso 1 1 calc R
H31C H -0.4126 -0.4900 -0.0723 0.050 Uiso 1 1 calc R
C32 C -0.49416(18) -0.20666(13) -0.24730(8) 0.0249(4) Uani 1 1 d .
H32A H -0.4936 -0.1784 -0.2004 0.030 Uiso 1 1 calc R
H32B H -0.4611 -0.2784 -0.2446 0.030 Uiso 1 1 calc R
H3 H -0.784(2) -0.2298(15) -0.0120(10) 0.038(6) Uiso 1 1 d .

loop_
_atom_site_aniso_label
_atom_site_aniso_U_11
_atom_site_aniso_U_22
_atom_site_aniso_U_33
_atom_site_aniso_U_23
_atom_site_aniso_U_13
_atom_site_aniso_U_12
O1 0.0380(7) 0.0242(6) 0.0197(5) -0.0013(5) 0.0034(5) 0.0018(6)
O2 0.0358(7) 0.0266(7) 0.0196(5) 0.0035(5) 0.0000(5) 0.0080(6)
N3 0.0235(7) 0.0236(7) 0.0164(6) -0.0019(6) 0.0028(6) 0.0000(6)
O4 0.0264(7) 0.0447(8) 0.0263(6) -0.0107(6) 0.0050(5) -0.0039(6)
C5 0.0253(9) 0.0198(9) 0.0190(8) 0.0017(7) 0.0000(7) -0.0036(7)
C6 0.0214(8) 0.0259(9) 0.0182(7) 0.0015(7) 0.0029(7) -0.0030(7)
C7 0.0282(8) 0.0232(9) 0.0166(7) 0.0006(7) 0.0009(7) 0.0015(7)
C8 0.0259(9) 0.0230(9) 0.0121(7) 0.0019(6) 0.0010(7) 0.0009(7)
C9 0.0220(8) 0.0219(8) 0.0159(7) -0.0024(6) 0.0028(7) -0.0038(7)
C10 0.0227(8) 0.0211(8) 0.0187(7) -0.0004(7) -0.0003(7) 0.0016(7)
C11 0.0204(8) 0.0211(8) 0.0182(7) -0.0004(6) 0.0027(7) -0.0042(7)
C12 0.0280(9) 0.0225(9) 0.0251(8) -0.0025(7) -0.0065(7) 0.0016(7)
C13 0.0244(8) 0.0247(9) 0.0166(7) -0.0015(6) -0.0021(7) -0.0036(7)
C14 0.0298(10) 0.0403(11) 0.0268(9) 0.0038(8) 0.0027(8) 0.0091(9)
C15 0.0275(9) 0.0298(10) 0.0235(8) 0.0021(8) 0.0017(8) -0.0015(8)
C16 0.0260(9) 0.0279(9) 0.0194(8) -0.0003(7) -0.0025(7) -0.0021(7)
C17 0.0324(10) 0.0298(10) 0.0228(8) 0.0007(7) -0.0017(8) 0.0046(8)
C18 0.0238(9) 0.0226(9) 0.0228(8) 0.0015(7) -0.0016(7) 0.0024(7)
C19 0.0224(8) 0.0206(8) 0.0178(7) -0.0008(6) -0.0021(7) 0.0039(7)
C20 0.0297(9) 0.0279(10) 0.0171(7) -0.0009(7) -0.0016(7) 0.0000(8)
C21 0.0342(10) 0.0438(12) 0.0178(8) -0.0067(8) 0.0031(8) -0.0053(9)
C22 0.0331(10) 0.0289(10) 0.0182(8) -0.0039(7) -0.0040(8) 0.0047(8)
C23 0.0316(9) 0.0379(11) 0.0190(8) -0.0007(8) 0.0034(7) -0.0026(9)
C24 0.0265(9) 0.0281(10) 0.0227(8) 0.0012(7) 0.0003(8) -0.0005(8)
C25 0.0345(10) 0.0360(11) 0.0282(9) -0.0087(8) 0.0023(8) 0.0046(9)
C26 0.0454(12) 0.0290(10) 0.0220(8) 0.0011(8) 0.0016(8) 0.0139(9)
C27 0.0346(10) 0.0261(10) 0.0310(9) 0.0018(8) -0.0005(8) -0.0053(8)
C28 0.0334(10) 0.0403(11) 0.0195(8) 0.0044(8) -0.0046(8) -0.0013(9)
C29 0.0440(11) 0.0249(10) 0.0186(8) -0.0006(7) 0.0006(8) -0.0015(8)
O30 0.0458(9) 0.0417(9) 0.0749(10) -0.0009(8) 0.0284(8) -0.0083(8)
C31 0.0448(11) 0.0275(10) 0.0268(9) 0.0067(8) 0.0017(9) 0.0082(9)
C32 0.0282(9) 0.0256(9) 0.0210(8) 0.0015(7) -0.0008(7) -0.0023(7)

loop_
_atom_type_symbol
_atom_type_description
_atom_type_scat_dispersion_real
_atom_type_scat_dispersion_imag
_atom_type_scat_source
C C 0.0033 0.0016 'International Tables Vol C Tables 4.2.6.8 and 6.1.1.4'
H H 0.0000 0.0000 'International Tables Vol C Tables 4.2.6.8 and 6.1.1.4'
O O 0.0106 0.0060 'International Tables Vol C Tables 4.2.6.8 and 6.1.1.4'
N N 0.0061 0.0033 'International Tables Vol C Tables 4.2.6.8 and 6.1.1.4'

loop_
_geom_angle_atom_site_label_1
_geom_angle_atom_site_label_2
_geom_angle_atom_site_label_3
_geom_angle
C5 O2 C31 115.58(13)
C10 N3 C9 118.65(14)
O1 C5 O2 122.88(15)
O1 C5 C9 125.78(14)
O2 C5 C9 111.34(13)
C17 C6 C7 121.28(15)
C24 C6 C7 120.53(15)
C24 C6 C17 118.18(15)
C6 C7 C13 110.01(13)
C6 C7 C32 110.84(13)
C32 C7 C13 111.67(13)
C15 C8 C11 120.39(16)
C15 C8 C20 118.76(16)
C20 C8 C11 120.81(14)
N3 C9 C5 115.13(14)
C11 C9 N3 119.80(14)
C11 C9 C5 125.07(14)
N3 C10 C19 118.41(14)
O4 C10 N3 120.85(14)
O4 C10 C19 120.70(14)
C8 C11 C13 114.67(13)
C9 C11 C8 120.33(14)
C9 C11 C13 124.93(15)
C22 C12 C18 119.19(16)
C11 C13 C7 111.06(13)
C26 C14 C15 120.13(17)
C14 C15 C8 120.79(18)
C23 C16 C19 119.26(16)
C25 C17 C6 120.90(16)
C12 C18 C19 120.84(15)
C16 C19 C10 123.31(15)
C18 C19 C10 116.98(14)
C18 C19 C16 119.71(14)
C29 C20 C8 120.32(16)
C25 C21 C28 119.66(16)
C23 C22 C12 120.38(15)
C22 C23 C16 120.61(16)
C6 C24 C28 121.06(16)
C21 C25 C17 120.24(17)
C29 C26 C14 119.85(18)
O30 C27 C32 124.82(18)
C21 C28 C24 119.94(16)
C26 C29 C20 120.11(18)
C27 C32 C7 111.69(13)

loop_
_geom_bond_atom_site_label_1
_geom_bond_atom_site_label_2
_geom_bond_distance
O1 C5 1.2125(18)
O2 C5 1.3390(18)
O2 C31 1.450(2)
N3 C9 1.4354(19)
N3 C10 1.342(2)
O4 C10 1.2365(19)
C5 C9 1.491(2)
C6 C7 1.526(2)
C6 C17 1.392(2)
C6 C24 1.388(2)
C7 C13 1.553(2)
C7 C32 1.540(2)
C8 C11 1.497(2)
C8 C15 1.387(2)
C8 C20 1.395(2)
C9 C11 1.339(2)
C10 C19 1.499(2)
C11 C13 1.513(2)
C12 C18 1.388(2)
C12 C22 1.386(2)
C14 C15 1.387(3)
C14 C26 1.382(3)
C16 C19 1.395(2)
C16 C23 1.390(2)
C17 C25 1.387(2)
C18 C19 1.389(2)
C20 C29 1.393(2)
C21 C25 1.381(3)
C21 C28 1.383(3)
C22 C23 1.383(2)
C24 C28 1.391(2)
C26 C29 1.381(3)
C27 O30 1.208(2)
C27 C32 1.487(2)
